data_7050986
loop_
_publ_author_name
'Wan, Yonghong'
'Jin, Linpei'
'Wang, Kezhi'
'Zhang, Liping'
'Zheng, Xiangjun'
'Lu, Shaozhe'

_publ_section_title
;
 Hydrothermal synthesis and structural studies of novel 2-D lanthanide
 coordination polymers with phthalic acid
;
_journal_issue 11
_journal_name_full 'New Journal of Chemistry'
_journal_page_first 1590
_journal_paper_doi 10.1039/b206280c
_journal_volume 26
_journal_year 2002
_chemical_formula_sum 'C24 H14 O13 Tb2'
_chemical_formula_weight 828.19
_chemical_name_systematic
; 
? 
;
_space_group_IT_number 14
_symmetry_cell_setting monoclinic
_symmetry_space_group_name_Hall '-P 2ybc'
_symmetry_space_group_name_H-M 'P 1 21/c 1'
_atom_sites_solution_hydrogens geom
_atom_sites_solution_primary direct
_atom_sites_solution_secondary difmap
_audit_creation_method SHELXL-97
_cell_angle_alpha 90.00
_cell_angle_beta 107.018(9)
_cell_angle_gamma 90.00
_cell_formula_units_Z 4
_cell_length_a 8.024(5)
_cell_length_b 26.656(16)
_cell_length_c 11.743(7)
_cell_measurement_temperature 293(2)
_cell_volume 2402(3)
_computing_cell_refinement 'Bruker SMART'
_computing_data_collection 'Bruker SMART'
_computing_data_reduction 'Bruker SHELXTL'
_computing_molecular_graphics 'Bruker SHELXTL'
_computing_publication_material 'Bruker SHELXTL'
_computing_structure_refinement 'SHELXL-97 (Sheldrick, 1997)'
_computing_structure_solution 'SHELXS-97 (Sheldrick, 1990)'
_diffrn_ambient_temperature 293(2)
_diffrn_measured_fraction_theta_full 0.950
_diffrn_measured_fraction_theta_max 0.950
_diffrn_measurement_device_type 'CCD area detector'
_diffrn_measurement_method 'phi and omega scans'
_diffrn_radiation_monochromator graphite
_diffrn_radiation_source 'fine-focus sealed tube'
_diffrn_radiation_type MoK\a
_diffrn_radiation_wavelength 0.71073
_diffrn_reflns_av_R_equivalents 0.0961
_diffrn_reflns_av_sigmaI/netI 0.0881
_diffrn_reflns_limit_h_max 9
_diffrn_reflns_limit_h_min -8
_diffrn_reflns_limit_k_max 31
_diffrn_reflns_limit_k_min -27
_diffrn_reflns_limit_l_max 13
_diffrn_reflns_limit_l_min -8
_diffrn_reflns_number 9019
_diffrn_reflns_theta_full 25.02
_diffrn_reflns_theta_max 25.02
_diffrn_reflns_theta_min 2.37
_exptl_absorpt_coefficient_mu 5.914
_exptl_absorpt_correction_T_max 0.5893
_exptl_absorpt_correction_T_min 0.2314
_exptl_absorpt_correction_type multi-scan
_exptl_absorpt_process_details SADABS
_exptl_crystal_density_diffrn 2.290
_exptl_crystal_density_method 'not measured'
_exptl_crystal_F_000 1568
_exptl_crystal_size_max 0.35
_exptl_crystal_size_mid 0.20
_exptl_crystal_size_min 0.10
_refine_diff_density_max 2.014
_refine_diff_density_min -4.325
_refine_diff_density_rms 0.348
_refine_ls_extinction_method none
_refine_ls_goodness_of_fit_ref 1.135
_refine_ls_hydrogen_treatment mixed
_refine_ls_matrix_type full
_refine_ls_number_parameters 355
_refine_ls_number_reflns 4038
_refine_ls_number_restraints 62
_refine_ls_restrained_S_all 1.128
_refine_ls_R_factor_all 0.1026
_refine_ls_R_factor_gt 0.0865
_refine_ls_shift/su_max 0.587
_refine_ls_shift/su_mean 0.014
_refine_ls_structure_factor_coef Fsqd
_refine_ls_weighting_details 'calc w=1/[\s^2^(Fo^2^)+(0.0000P)^2^+170.0000P] where P=(Fo^2^+2Fc^2^)/3'
_refine_ls_weighting_scheme calc
_refine_ls_wR_factor_gt 0.1660
_refine_ls_wR_factor_ref 0.1740
_reflns_number_gt 3475
_reflns_number_total 4038
_reflns_threshold_expression >2sigma(I)
_cod_data_source_file b206280c.txt
_cod_data_source_block complex3
_cod_depositor_comments
;
The following automatic conversions were performed:
'_symmetry_cell_setting' value 'Monoclinic' changed to 'monoclinic'
according to '/home/saulius/struct/CIF-dictionaries/cif_core.dic'
dictionary named 'cif_core.dic' version 2.4.1 from
2010-06-29.

'_exptl_absorpt_correction_type' value 'MULTI-SCAN' changed
to 'multi-scan' according to
'/home/saulius/struct/CIF-dictionaries/cif_core.dic' dictionary named
'cif_core.dic' version 2.4.1 from 2010-06-29.

Automatic conversion script
Id: cif_fix_enum 1527 2010-12-29 10:47:43Z saulius 
;
_cod_original_sg_symbol_H-M P2(1)/c
_cod_database_code 7050986

loop_
_symmetry_equiv_pos_as_xyz
'x, y, z'
'-x, y+1/2, -z+1/2'
'-x, -y, -z'
'x, -y-1/2, z-1/2'

loop_
_atom_site_label
_atom_site_type_symbol
_atom_site_fract_x
_atom_site_fract_y
_atom_site_fract_z
_atom_site_U_iso_or_equiv
_atom_site_adp_type
_atom_site_occupancy
_atom_site_symmetry_multiplicity
_atom_site_calc_flag
_atom_site_refinement_flags
_atom_site_disorder_assembly
_atom_site_disorder_group
Tb1 Tb 0.41566(11) 0.22599(3) 0.84040(7) 0.0127(2) Uani 1 1 d . . .
Tb2 Tb 0.09761(11) 0.19513(3) 1.01304(7) 0.0145(2) Uani 1 1 d . . .
O1 O 0.4313(15) 0.1772(5) 1.0288(11) 0.019(3) Uani 1 1 d . . .
O2 O 0.2579(18) 0.1173(5) 1.0505(12) 0.027(3) Uani 1 1 d . . .
O3 O 0.5843(15) 0.1563(4) 0.8535(11) 0.018(3) Uani 1 1 d . . .
O4 O 0.8722(16) 0.1420(5) 0.9273(11) 0.019(3) Uani 1 1 d U . .
O5 O 0.308(2) 0.2013(5) 0.6409(11) 0.036(4) Uani 1 1 d . . .
O6 O 0.2411(17) 0.2334(4) 0.4592(11) 0.020(3) Uani 1 1 d . . .
O7 O 0.2649(16) 0.2026(5) 0.2332(10) 0.018(3) Uani 1 1 d U . .
O8 O 0.0142(17) 0.1603(5) 0.1833(11) 0.025(3) Uani 1 1 d . . .
O9 O 0.6107(18) 0.2726(5) 0.9839(12) 0.029(3) Uani 1 1 d . . .
O10 O 0.8892(18) 0.2508(5) 1.0168(12) 0.029(3) Uani 1 1 d . . .
O11 O 0.920(2) 0.2789(5) 1.2659(12) 0.031(3) Uani 1 1 d . . .
O12 O 1.1630(15) 0.3249(5) 1.3266(10) 0.017(3) Uani 1 1 d U . .
O13 O 0.6053(18) 0.2642(6) 0.7417(12) 0.029(3) Uani 1 1 d D . .
C1 C 0.407(2) 0.1305(6) 1.0436(14) 0.009(3) Uani 1 1 d U . .
C2 C 0.544(2) 0.0916(6) 1.0587(15) 0.017(4) Uani 1 1 d U . .
C3 C 0.533(3) 0.0491(7) 1.1294(18) 0.026(4) Uani 1 1 d . . .
H3A H 0.4401 0.0472 1.1614 0.031 Uiso 1 1 calc R . .
C4 C 0.654(3) 0.0100(8) 1.154(2) 0.038(5) Uani 1 1 d . . .
H4A H 0.6433 -0.0168 1.2015 0.045 Uiso 1 1 calc R . .
C5 C 0.793(3) 0.0127(8) 1.102(2) 0.039(6) Uani 1 1 d . . .
H5A H 0.8729 -0.0134 1.1154 0.047 Uiso 1 1 calc R . .
C6 C 0.812(3) 0.0524(7) 1.034(2) 0.036(5) Uani 1 1 d . . .
H6A H 0.9075 0.0536 1.0046 0.043 Uiso 1 1 calc R . .
C7 C 0.686(3) 0.0926(6) 1.0082(17) 0.024(4) Uani 1 1 d . . .
C8 C 0.715(2) 0.1338(7) 0.9251(16) 0.021(4) Uani 1 1 d U . .
C9 C 0.287(2) 0.1955(6) 0.5316(15) 0.015(3) Uani 1 1 d U . .
C10 C 0.299(2) 0.1441(7) 0.4794(16) 0.019(4) Uani 1 1 d . . .
C11 C 0.374(3) 0.1065(6) 0.5662(17) 0.032(5) Uani 1 1 d . . .
H11A H 0.4194 0.1145 0.6465 0.038 Uiso 1 1 calc R . .
C12 C 0.377(4) 0.0565(10) 0.525(2) 0.056(8) Uani 1 1 d . . .
H12A H 0.4332 0.0315 0.5778 0.067 Uiso 1 1 calc R . .
C13 C 0.296(3) 0.0449(8) 0.407(2) 0.041(6) Uani 1 1 d . . .
H13A H 0.2867 0.0115 0.3827 0.049 Uiso 1 1 calc R . .
C14 C 0.229(3) 0.0821(8) 0.3227(17) 0.027(4) Uani 1 1 d . . .
H14A H 0.1768 0.0737 0.2433 0.033 Uiso 1 1 calc R . .
C15 C 0.240(3) 0.1323(7) 0.3591(17) 0.025(4) Uani 1 1 d . . .
C16 C 0.161(3) 0.1693(7) 0.2556(16) 0.027(4) Uani 1 1 d . . .
C17 C 0.776(2) 0.2850(6) 1.0175(13) 0.010(3) Uani 1 1 d U . .
C18 C 0.826(2) 0.3369(7) 1.0418(16) 0.020(4) Uani 1 1 d U . .
C19 C 0.764(3) 0.3732(7) 0.9516(19) 0.046(7) Uani 1 1 d . . .
H19A H 0.6766 0.3644 0.8828 0.055 Uiso 1 1 calc R . .
C20 C 0.830(3) 0.4220(9) 0.964(2) 0.036(5) Uiso 1 1 d . . .
H20A H 0.7965 0.4448 0.9014 0.043 Uiso 1 1 calc R . .
C21 C 0.950(3) 0.4357(8) 1.075(2) 0.039(6) Uani 1 1 d . . .
H21A H 0.9905 0.4686 1.0868 0.047 Uiso 1 1 calc R . .
C22 C 1.007(2) 0.4017(7) 1.1640(17) 0.024(4) Uani 1 1 d U . .
H22A H 1.0846 0.4116 1.2361 0.029 Uiso 1 1 calc R . .
C23 C 0.950(3) 0.3519(7) 1.1478(16) 0.022(4) Uani 1 1 d . . .
C24 C 1.010(2) 0.3152(7) 1.2485(15) 0.019(4) Uani 1 1 d . . .
H1 H 0.720(7) 0.253(6) 0.756(15) 0.00(4) Uiso 1 1 d D . .
H2 H 0.526(15) 0.270(6) 0.667(7) 0.00(4) Uiso 1 1 d D . .

loop_
_atom_site_aniso_label
_atom_site_aniso_U_11
_atom_site_aniso_U_22
_atom_site_aniso_U_33
_atom_site_aniso_U_23
_atom_site_aniso_U_13
_atom_site_aniso_U_12
Tb1 0.0149(4) 0.0102(4) 0.0106(4) 0.0003(3) 0.0002(3) 0.0011(3)
Tb2 0.0157(4) 0.0120(4) 0.0146(4) 0.0002(3) 0.0023(3) -0.0008(3)
O1 0.016(7) 0.020(6) 0.017(6) -0.004(5) -0.003(5) -0.004(5)
O2 0.034(8) 0.026(7) 0.022(7) 0.005(6) 0.008(6) 0.004(6)
O3 0.013(6) 0.013(6) 0.026(7) 0.000(5) 0.005(5) 0.003(5)
O4 0.018(4) 0.019(4) 0.020(4) -0.001(4) 0.006(3) -0.005(4)
O5 0.065(11) 0.026(8) 0.011(6) -0.004(6) 0.000(6) 0.004(7)
O6 0.026(7) 0.014(6) 0.024(7) 0.003(5) 0.011(5) 0.002(5)
O7 0.024(5) 0.017(4) 0.013(4) -0.003(3) 0.003(3) -0.004(4)
O8 0.022(7) 0.035(8) 0.011(6) -0.003(5) -0.008(5) -0.011(6)
O9 0.033(8) 0.027(7) 0.023(7) -0.013(6) 0.002(6) -0.018(6)
O10 0.027(8) 0.027(7) 0.032(8) -0.008(6) 0.006(6) -0.006(6)
O11 0.053(10) 0.013(7) 0.024(7) 0.007(5) 0.008(6) -0.010(6)
O12 0.013(4) 0.021(4) 0.017(4) 0.001(4) 0.003(3) -0.003(4)
O13 0.022(8) 0.042(9) 0.019(7) 0.001(6) -0.001(5) -0.001(7)
C1 0.007(5) 0.007(5) 0.011(5) 0.002(4) -0.001(4) 0.000(4)
C2 0.019(5) 0.012(5) 0.018(5) -0.001(4) 0.004(4) -0.002(4)
C3 0.023(11) 0.022(10) 0.036(11) 0.001(8) 0.014(8) 0.006(8)
C4 0.064(16) 0.019(10) 0.034(12) 0.014(9) 0.020(11) 0.007(10)
C5 0.044(14) 0.016(10) 0.049(14) 0.012(9) 0.000(11) 0.017(9)
C6 0.029(12) 0.020(11) 0.050(14) 0.005(9) -0.002(10) 0.017(9)
C7 0.028(11) 0.007(8) 0.026(10) 0.001(7) -0.008(8) 0.002(8)
C8 0.021(6) 0.019(5) 0.023(5) -0.006(4) 0.004(4) 0.001(4)
C9 0.015(5) 0.015(5) 0.013(5) -0.004(4) 0.003(4) -0.002(4)
C10 0.018(10) 0.013(9) 0.023(9) -0.002(7) 0.003(7) -0.003(7)
C11 0.067(16) 0.003(8) 0.017(9) -0.004(7) -0.002(9) 0.007(9)
C12 0.08(2) 0.042(15) 0.050(16) 0.023(12) 0.029(14) 0.035(14)
C13 0.057(16) 0.015(10) 0.055(15) -0.012(10) 0.023(12) -0.010(10)
C14 0.036(12) 0.032(11) 0.021(10) -0.003(8) 0.018(8) 0.003(9)
C15 0.039(12) 0.012(9) 0.020(10) 0.003(7) 0.005(8) -0.006(8)
C16 0.044(13) 0.022(10) 0.012(9) 0.005(7) 0.003(8) -0.001(9)
C17 0.010(5) 0.009(5) 0.007(5) -0.006(4) -0.001(4) 0.001(4)
C18 0.020(6) 0.019(6) 0.023(5) 0.002(4) 0.009(4) 0.001(4)
C19 0.061(16) 0.017(10) 0.030(12) -0.005(9) -0.032(11) 0.025(10)
C21 0.049(15) 0.023(11) 0.039(13) 0.002(9) 0.001(11) 0.005(10)
C22 0.024(6) 0.020(6) 0.025(6) -0.001(4) 0.001(4) -0.004(4)
C23 0.031(11) 0.020(9) 0.018(9) -0.012(7) 0.014(8) -0.007(8)
C24 0.020(10) 0.018(9) 0.014(8) 0.004(7) -0.004(7) 0.006(7)

loop_
_atom_type_symbol
_atom_type_description
_atom_type_scat_dispersion_real
_atom_type_scat_dispersion_imag
_atom_type_scat_source
C C 0.0033 0.0016 'International Tables Vol C Tables 4.2.6.8 and 6.1.1.4'
H H 0.0000 0.0000 'International Tables Vol C Tables 4.2.6.8 and 6.1.1.4'
N N 0.0061 0.0033 'International Tables Vol C Tables 4.2.6.8 and 6.1.1.4'
O O 0.0106 0.0060 'International Tables Vol C Tables 4.2.6.8 and 6.1.1.4'
Cl Cl 0.1484 0.1585 'International Tables Vol C Tables 4.2.6.8 and 6.1.1.4'
Tb Tb -0.1723 4.1537 'International Tables Vol C Tables 4.2.6.8 and 6.1.1.4'

loop_
_geom_angle_atom_site_label_1
_geom_angle_atom_site_label_2
_geom_angle_atom_site_label_3
_geom_angle
_geom_angle_site_symmetry_1
_geom_angle_site_symmetry_3
_geom_angle_publ_flag
O3 Tb1 O9 97.3(5) . . ?
O3 Tb1 O5 82.9(5) . . ?
O9 Tb1 O5 149.1(6) . . ?
O3 Tb1 O7 151.6(4) . 4_566 ?
O9 Tb1 O7 94.9(5) . 4_566 ?
O5 Tb1 O7 73.5(5) . 4_566 ?
O3 Tb1 O13 86.0(5) . . ?
O9 Tb1 O13 74.4(5) . . ?
O5 Tb1 O13 74.8(5) . . ?
O7 Tb1 O13 72.7(5) 4_566 . ?
O3 Tb1 O12 91.0(4) . 4_465 ?
O9 Tb1 O12 137.2(5) . 4_465 ?
O5 Tb1 O12 73.5(5) . 4_465 ?
O7 Tb1 O12 97.3(4) 4_566 4_465 ?
O13 Tb1 O12 148.3(4) . 4_465 ?
O3 Tb1 O6 137.4(4) . 4_566 ?
O9 Tb1 O6 74.3(5) . 4_566 ?
O5 Tb1 O6 125.3(5) . 4_566 ?
O7 Tb1 O6 70.7(4) 4_566 4_566 ?
O13 Tb1 O6 128.8(4) . 4_566 ?
O12 Tb1 O6 71.5(4) 4_465 4_566 ?
O3 Tb1 O1 69.3(4) . . ?
O9 Tb1 O1 77.8(4) . . ?
O5 Tb1 O1 129.6(5) . . ?
O7 Tb1 O1 138.7(4) 4_566 . ?
O13 Tb1 O1 139.8(4) . . ?
O12 Tb1 O1 66.1(4) 4_465 . ?
O6 Tb1 O1 68.2(4) 4_566 . ?
O3 Tb1 Tb2 105.5(3) . . ?
O9 Tb1 Tb2 98.4(4) . . ?
O5 Tb1 Tb2 111.4(4) . . ?
O7 Tb1 Tb2 97.9(3) 4_566 . ?
O13 Tb1 Tb2 167.3(4) . . ?
O12 Tb1 Tb2 39.3(3) 4_465 . ?
O6 Tb1 Tb2 38.6(3) 4_566 . ?
O1 Tb1 Tb2 44.8(3) . . ?
O10 Tb2 O4 85.5(5) 1_455 1_455 ?
O10 Tb2 O6 84.1(5) 1_455 4_566 ?
O4 Tb2 O6 138.9(4) 1_455 4_566 ?
O10 Tb2 O2 157.7(5) 1_455 . ?
O4 Tb2 O2 81.9(5) 1_455 . ?
O6 Tb2 O2 117.3(5) 4_566 . ?
O10 Tb2 O12 121.1(5) 1_455 4_465 ?
O4 Tb2 O12 79.7(4) 1_455 4_465 ?
O6 Tb2 O12 72.2(4) 4_566 4_465 ?
O2 Tb2 O12 74.6(4) . 4_465 ?
O10 Tb2 O8 81.5(5) 1_455 1_556 ?
O4 Tb2 O8 75.9(4) 1_455 1_556 ?
O6 Tb2 O8 140.8(4) 4_566 1_556 ?
O2 Tb2 O8 77.6(5) . 1_556 ?
O12 Tb2 O8 145.1(4) 4_465 1_556 ?
O10 Tb2 O7 95.9(4) 1_455 1_556 ?
O4 Tb2 O7 127.5(4) 1_455 1_556 ?
O6 Tb2 O7 93.1(4) 4_566 1_556 ?
O2 Tb2 O7 77.7(4) . 1_556 ?
O12 Tb2 O7 137.3(4) 4_465 1_556 ?
O8 Tb2 O7 52.7(4) 1_556 1_556 ?
O10 Tb2 O1 148.6(4) 1_455 . ?
O4 Tb2 O1 124.6(4) 1_455 . ?
O6 Tb2 O1 67.3(4) 4_566 . ?
O2 Tb2 O1 50.5(4) . . ?
O12 Tb2 O1 63.4(4) 4_465 . ?
O8 Tb2 O1 112.3(4) 1_556 . ?
O7 Tb2 O1 74.0(4) 1_556 . ?
O10 Tb2 C16 93.3(6) 1_455 1_556 ?
O4 Tb2 C16 100.3(5) 1_455 1_556 ?
O6 Tb2 C16 119.9(5) 4_566 1_556 ?
O2 Tb2 C16 71.2(5) . 1_556 ?
O12 Tb2 C16 145.3(5) 4_465 1_556 ?
O8 Tb2 C16 26.4(5) 1_556 1_556 ?
O7 Tb2 C16 27.2(5) 1_556 1_556 ?
O1 Tb2 C16 90.2(5) . 1_556 ?
O10 Tb2 O11 73.3(4) 1_455 4_465 ?
O4 Tb2 O11 67.4(4) 1_455 4_465 ?
O6 Tb2 O11 71.5(4) 4_566 4_465 ?
O2 Tb2 O11 117.7(4) . 4_465 ?
O12 Tb2 O11 48.3(4) 4_465 4_465 ?
O8 Tb2 O11 136.5(4) 1_556 4_465 ?
O7 Tb2 O11 161.7(4) 1_556 4_465 ?
O1 Tb2 O11 107.4(4) . 4_465 ?
C16 Tb2 O11 162.1(5) 1_556 4_465 ?
O10 Tb2 C1 170.5(5) 1_455 . ?
O4 Tb2 C1 102.7(4) 1_455 . ?
O6 Tb2 C1 92.6(4) 4_566 . ?
O2 Tb2 C1 24.8(5) . . ?
O12 Tb2 C1 65.8(4) 4_465 . ?
O8 Tb2 C1 95.7(4) 1_556 . ?
O7 Tb2 C1 75.4(4) 1_556 . ?
O1 Tb2 C1 25.7(4) . . ?
C16 Tb2 C1 80.7(5) 1_556 . ?
O11 Tb2 C1 114.1(4) 4_465 . ?
O10 Tb2 C24 97.5(5) 1_455 4_465 ?
O4 Tb2 C24 64.5(5) 1_455 4_465 ?
O6 Tb2 C24 77.6(4) 4_566 4_465 ?
O2 Tb2 C24 93.5(5) . 4_465 ?
O12 Tb2 C24 25.9(4) 4_465 4_465 ?
O8 Tb2 C24 140.3(4) 1_556 4_465 ?
O7 Tb2 C24 162.8(5) 1_556 4_465 ?
O1 Tb2 C24 89.0(4) . 4_465 ?
C16 Tb2 C24 160.4(5) 1_556 4_465 ?
O11 Tb2 C24 24.6(4) 4_465 4_465 ?
C1 Tb2 C24 90.4(5) . 4_465 ?
C1 O1 Tb1 130.3(10) . . ?
C1 O1 Tb2 89.6(9) . . ?
Tb1 O1 Tb2 93.1(4) . . ?
C1 O2 Tb2 102.3(10) . . ?
C8 O3 Tb1 141.3(11) . . ?
C8 O4 Tb2 140.1(11) . 1_655 ?
C9 O5 Tb1 163.2(14) . . ?
C9 O6 Tb2 120.6(10) . 4_565 ?
C9 O6 Tb1 127.1(11) . 4_565 ?
Tb2 O6 Tb1 101.1(4) 4_565 4_565 ?
C16 O7 Tb1 133.7(11) . 4_565 ?
C16 O7 Tb2 88.5(10) . 1_554 ?
Tb1 O7 Tb2 128.9(5) 4_565 1_554 ?
C16 O8 Tb2 92.9(11) . 1_554 ?
C17 O9 Tb1 140.3(11) . . ?
C17 O10 Tb2 176.5(12) . 1_655 ?
C24 O11 Tb2 81.0(10) . 4_666 ?
C24 O12 Tb1 122.0(11) . 4_666 ?
C24 O12 Tb2 100.2(10) . 4_666 ?
Tb1 O12 Tb2 102.3(4) 4_666 4_666 ?
O2 C1 O1 117.5(15) . . ?
O2 C1 C2 118.6(14) . . ?
O1 C1 C2 123.8(15) . . ?
O2 C1 Tb2 52.9(8) . . ?
O1 C1 Tb2 64.7(8) . . ?
C2 C1 Tb2 171.4(11) . . ?
C3 C2 C7 116.6(16) . . ?
C3 C2 C1 117.1(16) . . ?
C7 C2 C1 126.3(15) . . ?
C4 C3 C2 123.9(19) . . ?
C3 C4 C5 117.5(18) . . ?
C6 C5 C4 122(2) . . ?
C5 C6 C7 120(2) . . ?
C2 C7 C6 119.5(18) . . ?
C2 C7 C8 124.5(16) . . ?
C6 C7 C8 116.0(19) . . ?
O4 C8 O3 123.3(18) . . ?
O4 C8 C7 116.5(16) . . ?
O3 C8 C7 120.0(16) . . ?
O5 C9 O6 119.9(16) . . ?
O5 C9 C10 121.4(16) . . ?
O6 C9 C10 118.4(14) . . ?
C15 C10 C11 120.9(16) . . ?
C15 C10 C9 125.0(16) . . ?
C11 C10 C9 114.1(15) . . ?
C12 C11 C10 117.5(18) . . ?
C13 C12 C11 120(2) . . ?
C12 C13 C14 121(2) . . ?
C13 C14 C15 119.3(19) . . ?
C10 C15 C14 119.9(17) . . ?
C10 C15 C16 126.5(17) . . ?
C14 C15 C16 113.2(17) . . ?
O8 C16 O7 121.6(16) . . ?
O8 C16 C15 119.6(17) . . ?
O7 C16 C15 117.3(17) . . ?
O8 C16 Tb2 60.6(9) . 1_554 ?
O7 C16 Tb2 64.3(9) . 1_554 ?
C15 C16 Tb2 149.1(14) . 1_554 ?
O10 C17 O9 118.4(14) . . ?
O10 C17 C18 121.2(15) . . ?
O9 C17 C18 120.1(15) . . ?
C23 C18 C19 118.3(18) . . ?
C23 C18 C17 122.1(16) . . ?
C19 C18 C17 119.3(17) . . ?
C20 C19 C18 121.3(19) . . ?
C19 C20 C21 118(2) . . ?
C22 C21 C20 121(2) . . ?
C21 C22 C23 120.4(19) . . ?
C22 C23 C18 120.6(18) . . ?
C22 C23 C24 119.6(16) . . ?
C18 C23 C24 119.6(16) . . ?
O11 C24 O12 119.7(15) . . ?
O11 C24 C23 124.3(16) . . ?
O12 C24 C23 115.9(16) . . ?
O11 C24 Tb2 74.5(10) . 4_666 ?
O12 C24 Tb2 53.9(8) . 4_666 ?
C23 C24 Tb2 143.4(12) . 4_666 ?

loop_
_geom_bond_atom_site_label_1
_geom_bond_atom_site_label_2
_geom_bond_distance
_geom_bond_site_symmetry_2
_geom_bond_publ_flag
Tb1 O3 2.277(11) . ?
Tb1 O9 2.300(12) . ?
Tb1 O5 2.342(13) . ?
Tb1 O7 2.405(12) 4_566 ?
Tb1 O13 2.394(15) . ?
Tb1 O12 2.405(12) 4_465 ?
Tb1 O6 2.495(12) 4_566 ?
Tb1 O1 2.538(13) . ?
Tb1 Tb2 3.785(2) . ?
Tb2 O10 2.246(14) 1_455 ?
Tb2 O4 2.286(12) 1_455 ?
Tb2 O6 2.405(12) 4_566 ?
Tb2 O2 2.412(13) . ?
Tb2 O12 2.455(12) 4_465 ?
Tb2 O8 2.468(13) 1_556 ?
Tb2 O7 2.548(11) 1_556 ?
Tb2 O1 2.672(12) . ?
Tb2 C16 2.828(18) 1_556 ?
Tb2 O11 2.917(14) 4_465 ?
Tb2 C1 2.955(16) . ?
Tb2 C24 2.990(18) 4_465 ?
O1 C1 1.28(2) . ?
O2 C1 1.27(2) . ?
O3 C8 1.29(2) . ?
O4 C8 1.27(2) . ?
O4 Tb2 2.286(12) 1_655 ?
O5 C9 1.25(2) . ?
O6 C9 1.30(2) . ?
O6 Tb2 2.405(12) 4_565 ?
O6 Tb1 2.495(12) 4_565 ?
O7 C16 1.29(2) . ?
O7 Tb1 2.405(12) 4_565 ?
O7 Tb2 2.548(11) 1_554 ?
O8 C16 1.26(2) . ?
O8 Tb2 2.468(13) 1_554 ?
O9 C17 1.31(2) . ?
O10 C17 1.29(2) . ?
O10 Tb2 2.246(14) 1_655 ?
O11 C24 1.26(2) . ?
O11 Tb2 2.917(14) 4_666 ?
O12 C24 1.33(2) . ?
O12 Tb1 2.405(12) 4_666 ?
O12 Tb2 2.455(12) 4_666 ?
C1 C2 1.48(2) . ?
C2 C3 1.42(3) . ?
C2 C7 1.43(3) . ?
C3 C4 1.39(3) . ?
C4 C5 1.42(3) . ?
C5 C6 1.36(3) . ?
C6 C7 1.44(3) . ?
C7 C8 1.53(3) . ?
C9 C10 1.51(2) . ?
C10 C15 1.39(3) . ?
C10 C11 1.43(3) . ?
C11 C12 1.42(3) . ?
C12 C13 1.39(4) . ?
C13 C14 1.39(3) . ?
C14 C15 1.40(3) . ?
C15 C16 1.55(2) . ?
C16 Tb2 2.828(18) 1_554 ?
C17 C18 1.45(2) . ?
C18 C23 1.40(3) . ?
C18 C19 1.41(3) . ?
C19 C20 1.40(3) . ?
C20 C21 1.43(3) . ?
C21 C22 1.36(3) . ?
C22 C23 1.40(3) . ?
C23 C24 1.50(3) . ?
C24 Tb2 2.990(18) 4_666 ?

loop_
_geom_torsion_atom_site_label_1
_geom_torsion_atom_site_label_2
_geom_torsion_atom_site_label_3
_geom_torsion_atom_site_label_4
_geom_torsion
_geom_torsion_site_symmetry_1
_geom_torsion_site_symmetry_2
_geom_torsion_site_symmetry_3
_geom_torsion_site_symmetry_4
_geom_torsion_publ_flag
O3 Tb1 O1 C1 -49.7(13) . . . . ?
O9 Tb1 O1 C1 -152.5(14) . . . . ?
O5 Tb1 O1 C1 11.4(16) . . . . ?
O7 Tb1 O1 C1 124.0(13) 4_566 . . . ?
O13 Tb1 O1 C1 -105.4(14) . . . . ?
O12 Tb1 O1 C1 51.1(13) 4_465 . . . ?
O6 Tb1 O1 C1 129.8(14) 4_566 . . . ?
Tb2 Tb1 O1 C1 92.1(14) . . . . ?
O3 Tb1 O1 Tb2 -141.8(5) . . . . ?
O9 Tb1 O1 Tb2 115.4(5) . . . . ?
O5 Tb1 O1 Tb2 -80.7(7) . . . . ?
O7 Tb1 O1 Tb2 31.9(7) 4_566 . . . ?
O13 Tb1 O1 Tb2 162.5(6) . . . . ?
O12 Tb1 O1 Tb2 -41.0(4) 4_465 . . . ?
O6 Tb1 O1 Tb2 37.7(4) 4_566 . . . ?
O10 Tb2 O1 C1 164.2(10) 1_455 . . . ?
O4 Tb2 O1 C1 -35.3(11) 1_455 . . . ?
O6 Tb2 O1 C1 -170.0(10) 4_566 . . . ?
O2 Tb2 O1 C1 2.4(9) . . . . ?
O12 Tb2 O1 C1 -89.2(9) 4_465 . . . ?
O8 Tb2 O1 C1 52.6(10) 1_556 . . . ?
O7 Tb2 O1 C1 89.5(9) 1_556 . . . ?
C16 Tb2 O1 C1 67.4(10) 1_556 . . . ?
O11 Tb2 O1 C1 -109.5(9) 4_465 . . . ?
C24 Tb2 O1 C1 -93.0(9) 4_465 . . . ?
O10 Tb2 O1 Tb1 -65.5(9) 1_455 . . . ?
O4 Tb2 O1 Tb1 95.0(5) 1_455 . . . ?
O6 Tb2 O1 Tb1 -39.6(4) 4_566 . . . ?
O2 Tb2 O1 Tb1 132.7(6) . . . . ?
O12 Tb2 O1 Tb1 41.1(4) 4_465 . . . ?
O8 Tb2 O1 Tb1 -177.1(4) 1_556 . . . ?
O7 Tb2 O1 Tb1 -140.1(4) 1_556 . . . ?
C16 Tb2 O1 Tb1 -162.2(5) 1_556 . . . ?
O11 Tb2 O1 Tb1 20.8(4) 4_465 . . . ?
C1 Tb2 O1 Tb1 130.3(10) . . . . ?
C24 Tb2 O1 Tb1 37.3(4) 4_465 . . . ?
O10 Tb2 O2 C1 -157.0(12) 1_455 . . . ?
O4 Tb2 O2 C1 147.0(11) 1_455 . . . ?
O6 Tb2 O2 C1 5.5(12) 4_566 . . . ?
O12 Tb2 O2 C1 65.5(10) 4_465 . . . ?
O8 Tb2 O2 C1 -135.8(11) 1_556 . . . ?
O7 Tb2 O2 C1 -81.7(10) 1_556 . . . ?
O1 Tb2 O2 C1 -2.5(9) . . . . ?
C16 Tb2 O2 C1 -109.1(11) 1_556 . . . ?
O11 Tb2 O2 C1 87.8(11) 4_465 . . . ?
C24 Tb2 O2 C1 83.4(11) 4_465 . . . ?
O9 Tb1 O3 C8 21(2) . . . . ?
O5 Tb1 O3 C8 170(2) . . . . ?
O7 Tb1 O3 C8 136.1(19) 4_566 . . . ?
O13 Tb1 O3 C8 94.9(19) . . . . ?
O12 Tb1 O3 C8 -116.7(19) 4_465 . . . ?
O6 Tb1 O3 C8 -53(2) 4_566 . . . ?
O1 Tb1 O3 C8 -52.7(19) . . . . ?
Tb2 Tb1 O3 C8 -79.6(19) . . . . ?
O3 Tb1 O5 C9 -87(5) . . . . ?
O9 Tb1 O5 C9 6(5) . . . . ?
O7 Tb1 O5 C9 77(4) 4_566 . . . ?
O13 Tb1 O5 C9 1(4) . . . . ?
O12 Tb1 O5 C9 -180(100) 4_465 . . . ?
O6 Tb1 O5 C9 128(4) 4_566 . . . ?
O1 Tb1 O5 C9 -142(4) . . . . ?
Tb2 Tb1 O5 C9 169(4) . . . . ?
O3 Tb1 O9 C17 45.9(18) . . . . ?
O5 Tb1 O9 C17 -43(2) . . . . ?
O7 Tb1 O9 C17 -108.5(18) 4_566 . . . ?
O13 Tb1 O9 C17 -37.9(17) . . . . ?
O12 Tb1 O9 C17 145.3(16) 4_465 . . . ?
O6 Tb1 O9 C17 -176.8(19) 4_566 . . . ?
O1 Tb1 O9 C17 112.7(18) . . . . ?
Tb2 Tb1 O9 C17 152.8(17) . . . . ?
Tb2 O2 C1 O1 4.5(16) . . . . ?
Tb2 O2 C1 C2 -178.3(12) . . . . ?
Tb1 O1 C1 O2 -97.7(17) . . . . ?
Tb2 O1 C1 O2 -3.9(14) . . . . ?
Tb1 O1 C1 C2 85.2(18) . . . . ?
Tb2 O1 C1 C2 179.0(14) . . . . ?
Tb1 O1 C1 Tb2 -93.8(10) . . . . ?
O10 Tb2 C1 O2 116(3) 1_455 . . . ?
O4 Tb2 C1 O2 -33.6(11) 1_455 . . . ?
O6 Tb2 C1 O2 -175.1(10) 4_566 . . . ?
O12 Tb2 C1 O2 -105.9(11) 4_465 . . . ?
O8 Tb2 C1 O2 43.2(10) 1_556 . . . ?
O7 Tb2 C1 O2 92.3(10) 1_556 . . . ?
O1 Tb2 C1 O2 175.6(16) . . . . ?
C16 Tb2 C1 O2 65.0(11) 1_556 . . . ?
O11 Tb2 C1 O2 -104.3(10) 4_465 . . . ?
C24 Tb2 C1 O2 -97.5(11) 4_465 . . . ?
O10 Tb2 C1 O1 -60(3) 1_455 . . . ?
O4 Tb2 C1 O1 150.8(9) 1_455 . . . ?
O6 Tb2 C1 O1 9.2(9) 4_566 . . . ?
O2 Tb2 C1 O1 -175.6(16) . . . . ?
O12 Tb2 C1 O1 78.4(9) 4_465 . . . ?
O8 Tb2 C1 O1 -132.4(9) 1_556 . . . ?
O7 Tb2 C1 O1 -83.3(9) 1_556 . . . ?
C16 Tb2 C1 O1 -110.6(10) 1_556 . . . ?
O11 Tb2 C1 O1 80.1(9) 4_465 . . . ?
C24 Tb2 C1 O1 86.9(9) 4_465 . . . ?
O10 Tb2 C1 C2 126(7) 1_455 . . . ?
O4 Tb2 C1 C2 -24(7) 1_455 . . . ?
O6 Tb2 C1 C2 -165(7) 4_566 . . . ?
O2 Tb2 C1 C2 10(7) . . . . ?
O12 Tb2 C1 C2 -96(7) 4_465 . . . ?
O8 Tb2 C1 C2 53(7) 1_556 . . . ?
O7 Tb2 C1 C2 102(7) 1_556 . . . ?
O1 Tb2 C1 C2 -174(8) . . . . ?
C16 Tb2 C1 C2 75(7) 1_556 . . . ?
O11 Tb2 C1 C2 -94(7) 4_465 . . . ?
C24 Tb2 C1 C2 -88(7) 4_465 . . . ?
O2 C1 C2 C3 -27(2) . . . . ?
O1 C1 C2 C3 149.7(17) . . . . ?
Tb2 C1 C2 C3 -36(8) . . . . ?
O2 C1 C2 C7 152.2(17) . . . . ?
O1 C1 C2 C7 -31(3) . . . . ?
Tb2 C1 C2 C7 143(7) . . . . ?
C7 C2 C3 C4 2(3) . . . . ?
C1 C2 C3 C4 -178.7(19) . . . . ?
C2 C3 C4 C5 -1(3) . . . . ?
C3 C4 C5 C6 2(4) . . . . ?
C4 C5 C6 C7 -3(4) . . . . ?
C3 C2 C7 C6 -2(3) . . . . ?
C1 C2 C7 C6 178.1(17) . . . . ?
C3 C2 C7 C8 177.1(17) . . . . ?
C1 C2 C7 C8 -3(3) . . . . ?
C5 C6 C7 C2 3(3) . . . . ?
C5 C6 C7 C8 -177(2) . . . . ?
Tb2 O4 C8 O3 87(2) 1_655 . . . ?
Tb2 O4 C8 C7 -97(2) 1_655 . . . ?
Tb1 O3 C8 O4 -90(2) . . . . ?
Tb1 O3 C8 C7 94(2) . . . . ?
C2 C7 C8 O4 151.3(17) . . . . ?
C6 C7 C8 O4 -29(2) . . . . ?
C2 C7 C8 O3 -32(3) . . . . ?
C6 C7 C8 O3 147.1(18) . . . . ?
Tb1 O5 C9 O6 -69(5) . . . . ?
Tb1 O5 C9 C10 117(4) . . . . ?
Tb2 O6 C9 O5 -22(2) 4_565 . . . ?
Tb1 O6 C9 O5 114.8(17) 4_565 . . . ?
Tb2 O6 C9 C10 152.6(12) 4_565 . . . ?
Tb1 O6 C9 C10 -70.6(19) 4_565 . . . ?
O5 C9 C10 C15 164(2) . . . . ?
O6 C9 C10 C15 -10(3) . . . . ?
O5 C9 C10 C11 -14(3) . . . . ?
O6 C9 C10 C11 171.4(18) . . . . ?
C15 C10 C11 C12 -3(3) . . . . ?
C9 C10 C11 C12 175(2) . . . . ?
C10 C11 C12 C13 -5(4) . . . . ?
C11 C12 C13 C14 8(4) . . . . ?
C12 C13 C14 C15 -1(4) . . . . ?
C11 C10 C15 C14 10(3) . . . . ?
C9 C10 C15 C14 -168.5(18) . . . . ?
C11 C10 C15 C16 -178(2) . . . . ?
C9 C10 C15 C16 4(3) . . . . ?
C13 C14 C15 C10 -7(3) . . . . ?
C13 C14 C15 C16 179(2) . . . . ?
Tb2 O8 C16 O7 21(2) 1_554 . . . ?
Tb2 O8 C16 C15 -144.3(17) 1_554 . . . ?
Tb1 O7 C16 O8 127.0(17) 4_565 . . . ?
Tb2 O7 C16 O8 -20.6(19) 1_554 . . . ?
Tb1 O7 C16 C15 -67(2) 4_565 . . . ?
Tb2 O7 C16 C15 145.4(16) 1_554 . . . ?
Tb1 O7 C16 Tb2 147.6(15) 4_565 . . 1_554 ?
C10 C15 C16 O8 -126(2) . . . . ?
C14 C15 C16 O8 47(3) . . . . ?
C10 C15 C16 O7 68(3) . . . . ?
C14 C15 C16 O7 -119(2) . . . . ?
C10 C15 C16 Tb2 153(2) . . . 1_554 ?
C14 C15 C16 Tb2 -35(4) . . . 1_554 ?
Tb2 O10 C17 O9 149(19) 1_655 . . . ?
Tb2 O10 C17 C18 -24(20) 1_655 . . . ?
Tb1 O9 C17 O10 -42(3) . . . . ?
Tb1 O9 C17 C18 131.6(16) . . . . ?
O10 C17 C18 C23 -58(2) . . . . ?
O9 C17 C18 C23 129.2(18) . . . . ?
O10 C17 C18 C19 115(2) . . . . ?
O9 C17 C18 C19 -58(3) . . . . ?
C23 C18 C19 C20 4(4) . . . . ?
C17 C18 C19 C20 -170(2) . . . . ?
C18 C19 C20 C21 -6(4) . . . . ?
C19 C20 C21 C22 4(4) . . . . ?
C20 C21 C22 C23 1(4) . . . . ?
C21 C22 C23 C18 -3(3) . . . . ?
C21 C22 C23 C24 -178(2) . . . . ?
C19 C18 C23 C22 1(3) . . . . ?
C17 C18 C23 C22 174.3(17) . . . . ?
C19 C18 C23 C24 176(2) . . . . ?
C17 C18 C23 C24 -11(3) . . . . ?
Tb2 O11 C24 O12 30.5(15) 4_666 . . . ?
Tb2 O11 C24 C23 -145.0(18) 4_666 . . . ?
Tb1 O12 C24 O11 74(2) 4_666 . . . ?
Tb2 O12 C24 O11 -37.2(18) 4_666 . . . ?
Tb1 O12 C24 C23 -109.8(15) 4_666 . . . ?
Tb2 O12 C24 C23 138.6(14) 4_666 . . . ?
Tb1 O12 C24 Tb2 111.6(10) 4_666 . . 4_666 ?
C22 C23 C24 O11 148.3(19) . . . . ?
C18 C23 C24 O11 -27(3) . . . . ?
C22 C23 C24 O12 -27(3) . . . . ?
C18 C23 C24 O12 157.7(17) . . . . ?
C22 C23 C24 Tb2 36(3) . . . 4_666 ?
C18 C23 C24 Tb2 -138.7(18) . . . 4_666 ?
